data_4512463
loop_
_publ_author_name
'Liu, Ding'
'Lu, Ying'
'Tan, Hua-Qiao'
'Wang, Ting-Ting'
'Wang, En-Bo'

_publ_section_title
;
 Series of Organic--Inorganic Hybrid Rare Earth Derivatives Based on
 [MnV13O38]7--Polyoxoanion: Syntheses, Structures, and Magnetic and
 Electrochemical Properties
;
_journal_issue 1
_journal_name_full 'Crystal Growth &amp; Design'
_journal_page_first 103
_journal_paper_doi 10.1021/cg500955d
_journal_volume 15
_journal_year 2015
_chemical_formula_sum 'C24 H53 Ce2 Mn N4 O62 V13'
_chemical_formula_weight 2387.10
_chemical_name_systematic
; 
 ? 
;
_space_group_IT_number 14
_symmetry_cell_setting monoclinic
_symmetry_space_group_name_Hall '-P 2yn'
_symmetry_space_group_name_H-M 'P 1 21/n 1'
_atom_sites_solution_hydrogens none
_atom_sites_solution_primary direct
_atom_sites_solution_secondary difmap
_audit_creation_method SHELXL-97
_cell_angle_alpha 90.00
_cell_angle_beta 97.44(3)
_cell_angle_gamma 90.00
_cell_formula_units_Z 4
_cell_length_a 13.021(3)
_cell_length_b 22.787(5)
_cell_length_c 22.153(4)
_cell_measurement_reflns_used 11434
_cell_measurement_temperature 293(2)
_cell_measurement_theta_max 25.00
_cell_measurement_theta_min 3.02
_cell_volume 6518(2)
_computing_structure_refinement 'SHELXL-97 (Sheldrick, 1997)'
_computing_structure_solution 'SHELXS-97 (Sheldrick, 1990)'
_diffrn_ambient_temperature 293(2)
_diffrn_detector_area_resol_mean 0.01
_diffrn_measured_fraction_theta_full 0.995
_diffrn_measured_fraction_theta_max 0.995
_diffrn_measurement_device_type 'Rigaku R-AXIS RAPID IP'
_diffrn_measurement_method Oscillation
_diffrn_radiation_monochromator graphite
_diffrn_radiation_source 'fine-focus sealed tube'
_diffrn_radiation_type MoK\a
_diffrn_radiation_wavelength 0.71073
_diffrn_reflns_av_R_equivalents 0.1285
_diffrn_reflns_av_sigmaI/netI 0.1188
_diffrn_reflns_limit_h_max 15
_diffrn_reflns_limit_h_min -15
_diffrn_reflns_limit_k_max 27
_diffrn_reflns_limit_k_min -27
_diffrn_reflns_limit_l_max 26
_diffrn_reflns_limit_l_min -26
_diffrn_reflns_number 47302
_diffrn_reflns_theta_full 25.00
_diffrn_reflns_theta_max 25.00
_diffrn_reflns_theta_min 3.02
_diffrn_standards_decay_% none
_diffrn_standards_interval_count 0
_diffrn_standards_interval_time 0
_diffrn_standards_number 0
_exptl_absorpt_coefficient_mu 3.450
_exptl_absorpt_correction_T_max 0.617
_exptl_absorpt_correction_T_min 0.460
_exptl_absorpt_correction_type multi-scan
_exptl_absorpt_process_details 'ABSCOR by T.Higashi    8 March, 1995'
_exptl_crystal_colour brown
_exptl_crystal_density_diffrn 2.433
_exptl_crystal_density_method 'not measured'
_exptl_crystal_description block
_exptl_crystal_F_000 4644
_exptl_crystal_size_max 0.23
_exptl_crystal_size_mid 0.19
_exptl_crystal_size_min 0.14
_refine_diff_density_max 0.949
_refine_diff_density_min -0.950
_refine_diff_density_rms 0.183
_refine_ls_extinction_method none
_refine_ls_goodness_of_fit_ref 1.034
_refine_ls_hydrogen_treatment none
_refine_ls_matrix_type full
_refine_ls_number_parameters 945
_refine_ls_number_reflns 11434
_refine_ls_number_restraints 0
_refine_ls_restrained_S_all 1.034
_refine_ls_R_factor_all 0.1021
_refine_ls_R_factor_gt 0.0639
_refine_ls_shift/su_max 0.001
_refine_ls_shift/su_mean 0.000
_refine_ls_structure_factor_coef Fsqd
_refine_ls_weighting_details 'calc w=1/[\s^2^(Fo^2^)+(0.0302P)^2^+43.9701P] where P=(Fo^2^+2Fc^2^)/3'
_refine_ls_weighting_scheme calc
_refine_ls_wR_factor_gt 0.1258
_refine_ls_wR_factor_ref 0.1397
_reflns_number_gt 7739
_reflns_number_total 11434
_reflns_threshold_expression >2sigma(I)
_cod_data_source_file cg500955d_si_006.cif
_cod_data_source_block 1
_cod_depositor_comments 'Adding full bibliography for 4512461--4512466.cif.'
_cod_original_sg_symbol_H-M P2(1)/n
_cod_database_code 4512463

loop_
_symmetry_equiv_pos_as_xyz
'x, y, z'
'-x+1/2, y+1/2, -z+1/2'
'-x, -y, -z'
'x-1/2, -y-1/2, z-1/2'

loop_
_atom_site_label
_atom_site_type_symbol
_atom_site_fract_x
_atom_site_fract_y
_atom_site_fract_z
_atom_site_U_iso_or_equiv
_atom_site_adp_type
_atom_site_occupancy
_atom_site_symmetry_multiplicity
_atom_site_calc_flag
_atom_site_refinement_flags
Ce1 Ce -0.98363(4) 0.25271(3) 0.32575(2) 0.01903(14) Uani 1 1 d .
Ce2 Ce -1.13428(4) 0.11135(3) 0.01032(2) 0.02358(15) Uani 1 1 d .
Mn1 Mn -1.24966(11) 0.30946(7) 0.12570(6) 0.0172(3) Uani 1 1 d .
V4 V -1.08463(12) 0.28047(8) 0.04229(7) 0.0183(4) Uani 1 1 d .
V5 V -1.09096(12) 0.20530(8) 0.16098(7) 0.0178(4) Uani 1 1 d .
V6 V -1.26264(12) 0.23889(8) 0.24106(7) 0.0220(4) Uani 1 1 d .
V7 V -1.02155(12) 0.33772(8) 0.17290(7) 0.0199(4) Uani 1 1 d .
V8 V -1.18706(13) 0.36871(8) 0.25991(7) 0.0231(4) Uani 1 1 d .
V9 V -1.47644(12) 0.29418(9) 0.07542(7) 0.0237(4) Uani 1 1 d .
V10 V -1.19893(14) 0.43904(8) 0.13743(7) 0.0249(4) Uani 1 1 d .
V11 V -1.31344(12) 0.25207(8) -0.00761(6) 0.0184(4) Uani 1 1 d .
V12 V -1.02804(13) 0.41362(8) 0.05516(8) 0.0255(4) Uani 1 1 d .
V13 V -1.32576(12) 0.18137(8) 0.11193(7) 0.0202(4) Uani 1 1 d .
V14 V -1.25761(13) 0.38374(8) 0.00939(7) 0.0213(4) Uani 1 1 d .
V15 V -1.41519(13) 0.34912(9) 0.20318(7) 0.0278(4) Uani 1 1 d .
V16 V -1.49555(13) 0.22031(10) 0.19194(8) 0.0309(5) Uani 1 1 d .
O17 O -1.2230(5) 0.1818(3) 0.1835(3) 0.0197(15) Uani 1 1 d .
O38 O -1.0184(4) 0.2674(3) 0.1246(3) 0.0166(14) Uani 1 1 d .
O37 O -1.0019(5) 0.3342(3) 0.0250(3) 0.0228(16) Uani 1 1 d .
O36 O -1.0988(5) 0.4004(3) 0.2039(3) 0.0195(15) Uani 1 1 d .
O35 O -1.1570(5) 0.2890(3) 0.1950(3) 0.0172(14) Uani 1 1 d .
O34 O -1.1742(5) 0.2227(3) 0.2988(3) 0.0253(17) Uani 1 1 d .
O33 O -1.2030(5) 0.3060(3) -0.0126(3) 0.0205(15) Uani 1 1 d .
O32 O -1.3033(5) 0.3163(3) 0.2632(3) 0.0246(17) Uani 1 1 d .
O31 O -1.2853(5) 0.1245(3) 0.0782(3) 0.0244(16) Uani 1 1 d .
O30 O -1.0852(5) 0.4655(3) 0.1042(3) 0.0295(17) Uani 1 1 d .
O29 O -1.3538(4) 0.2674(3) 0.1559(3) 0.0213(16) Uani 1 1 d .
O28 O -1.3428(5) 0.3253(3) 0.0527(3) 0.0193(15) Uani 1 1 d .
O27 O -1.2829(5) 0.4387(3) 0.0659(3) 0.0252(16) Uani 1 1 d .
O26 O -1.4062(4) 0.2217(3) 0.0470(3) 0.0187(15) Uani 1 1 d .
O25 O -0.9463(5) 0.3167(3) 0.2340(3) 0.0239(16) Uani 1 1 d .
O45 O -0.9424(6) 0.1046(4) 0.0176(3) 0.037(2) Uani 1 1 d .
O24 O -1.1467(5) 0.3530(3) 0.0962(3) 0.0183(14) Uani 1 1 d .
O23 O -1.5540(5) 0.2461(4) 0.1173(3) 0.0296(17) Uani 1 1 d .
O22 O -1.3743(5) 0.2059(4) 0.2549(3) 0.0311(19) Uani 1 1 d .
O21 O -1.5848(6) 0.1852(4) 0.2177(3) 0.047(2) Uani 1 1 d .
O20 O -1.0991(5) 0.3401(3) 0.3134(3) 0.0250(16) Uani 1 1 d .
O19 O -1.0697(5) 0.1498(3) 0.1173(3) 0.0251(16) Uani 1 1 d .
O18 O -0.9495(5) 0.3799(3) 0.1319(3) 0.0261(17) Uani 1 1 d .
O1W O -1.0998(5) 0.2628(3) 0.4152(3) 0.0322(18) Uani 1 1 d .
O16 O -0.9396(6) 0.4504(4) 0.0295(3) 0.041(2) Uani 1 1 d .
O15 O -1.4861(5) 0.3547(3) 0.1269(3) 0.0261(17) Uani 1 1 d .
O14 O -1.0145(5) 0.1958(3) 0.2268(3) 0.0215(15) Uani 1 1 d .
O13 O -1.5027(5) 0.2933(4) 0.2255(3) 0.0293(18) Uani 1 1 d .
O12 O -1.2590(5) 0.1907(3) -0.0272(3) 0.0212(15) Uani 1 1 d .
O41 O -0.8149(5) 0.2076(4) 0.3151(3) 0.039(2) Uani 1 1 d .
O11 O -1.5537(5) 0.3106(4) 0.0157(3) 0.0332(19) Uani 1 1 d .
O10 O -1.3951(5) 0.2708(3) -0.0671(3) 0.0234(16) Uani 1 1 d .
O43 O -1.2967(6) 0.0691(4) -0.0379(3) 0.040(2) Uani 1 1 d .
O9 O -1.2866(5) 0.3769(3) 0.1701(3) 0.0215(15) Uani 1 1 d .
O8 O -1.1379(5) 0.4178(3) -0.0056(3) 0.0219(15) Uani 1 1 d .
O7 O -1.3390(5) 0.3992(3) -0.0482(3) 0.0281(17) Uani 1 1 d .
O6 O -1.0533(5) 0.2201(3) 0.0100(3) 0.0230(16) Uani 1 1 d .
O5 O -1.4272(5) 0.1586(4) 0.1485(3) 0.0286(17) Uani 1 1 d .
O4 O -1.4484(6) 0.4074(4) 0.2358(3) 0.042(2) Uani 1 1 d .
O5W O -1.1217(6) 0.0300(4) 0.0860(4) 0.046(2) Uani 1 1 d .
O3 O -1.2084(4) 0.2414(3) 0.0867(3) 0.0186(15) Uani 1 1 d .
O4W O -1.1093(6) 0.1340(4) -0.0958(3) 0.041(2) Uani 1 1 d .
O2 O -1.2371(6) 0.4954(4) 0.1715(3) 0.040(2) Uani 1 1 d .
O3W O -1.0064(6) 0.1450(4) 0.3564(3) 0.042(2) Uani 1 1 d .
O2W O -0.8851(6) 0.3406(4) 0.3683(3) 0.039(2) Uani 1 1 d .
O1 O -1.2277(6) 0.4270(4) 0.2904(3) 0.038(2) Uani 1 1 d .
O40 O -0.6838(7) 0.2674(4) 0.3451(4) 0.049(2) Uani 1 1 d .
O9W O -1.0934(7) 0.0156(4) -0.0437(4) 0.048(2) Uani 1 1 d .
O42 O -1.4147(7) 0.0406(4) -0.1120(4) 0.053(3) Uani 1 1 d .
N1 N -0.5213(9) 0.0724(6) 0.3771(5) 0.051(3) Uani 1 1 d .
O44 O -0.8343(7) 0.1452(5) -0.0404(4) 0.059(3) Uani 1 1 d .
N2 N -1.4055(8) -0.1220(5) 0.0354(5) 0.049(3) Uani 1 1 d .
N3 N -0.7783(6) 0.2620(5) 0.1501(4) 0.038(3) Uani 1 1 d .
C18 C -0.8362(7) 0.1839(5) 0.0579(5) 0.029(3) Uani 1 1 d .
C6 C -0.7224(9) 0.2173(6) 0.3365(4) 0.032(3) Uani 1 1 d .
C17 C -0.8057(9) 0.2070(7) 0.1635(5) 0.048(4) Uani 1 1 d .
H17A H -0.8056 0.1962 0.2040 0.058 Uiso 1 1 calc R
C16 C -0.8738(8) 0.1419(5) 0.0075(5) 0.031(3) Uani 1 1 d .
C12 C -1.3586(9) -0.0219(6) 0.0352(5) 0.039(3) Uani 1 1 d .
H12A H -1.3368 0.0123 0.0559 0.047 Uiso 1 1 calc R
C11 C -1.3610(9) 0.0342(5) -0.0623(5) 0.032(3) Uani 1 1 d .
C10 C -1.3751(8) -0.0232(5) -0.0276(5) 0.029(3) Uani 1 1 d .
C15 C -0.8338(9) 0.1666(7) 0.1183(5) 0.043(3) Uani 1 1 d .
H15A H -0.8508 0.1284 0.1279 0.051 Uiso 1 1 calc R
C14 C -0.7818(9) 0.2788(7) 0.0934(6) 0.050(4) Uani 1 1 d .
H14A H -0.7663 0.3175 0.0848 0.060 Uiso 1 1 calc R
C5 C -0.6490(8) 0.1648(6) 0.3509(5) 0.034(3) Uani 1 1 d .
C9 C -1.4197(11) -0.1226(7) -0.0251(6) 0.057(4) Uani 1 1 d .
H9A H -1.4383 -0.1574 -0.0456 0.068 Uiso 1 1 calc R
C4 C -0.5527(9) 0.1744(7) 0.3811(5) 0.046(3) Uani 1 1 d .
H4A H -0.5308 0.2121 0.3927 0.055 Uiso 1 1 calc R
C3 C -0.6828(10) 0.1092(7) 0.3361(6) 0.051(3) Uani 1 1 d .
H3A H -0.7501 0.1024 0.3178 0.061 Uiso 1 1 calc R
C13 C -0.8083(9) 0.2398(6) 0.0458(6) 0.043(3) Uani 1 1 d .
H13A H -0.8070 0.2518 0.0058 0.051 Uiso 1 1 calc R
C2 C -0.4879(10) 0.1263(7) 0.3942(6) 0.057(4) Uani 1 1 d .
H2A H -0.4215 0.1315 0.4147 0.069 Uiso 1 1 calc R
C8 C -1.3752(9) -0.0732(6) 0.0667(5) 0.045(3) Uani 1 1 d .
H8A H -1.3655 -0.0736 0.1090 0.054 Uiso 1 1 calc R
C7 C -1.4076(10) -0.0739(6) -0.0568(6) 0.051(4) Uani 1 1 d .
H7A H -1.4214 -0.0745 -0.0990 0.062 Uiso 1 1 calc R
O47 O -1.6418(13) 0.4252(8) -0.0556(8) 0.137(6) Uiso 1 1 d .
N4 N -1.5601(10) 0.4962(7) 0.1488(6) 0.075(4) Uani 1 1 d .
O46 O -1.7667(12) 0.3824(11) -0.0127(10) 0.189(10) Uani 1 1 d .
C1 C -0.6146(11) 0.0638(7) 0.3491(7) 0.059(4) Uani 1 1 d .
H1A H -0.6352 0.0259 0.3376 0.071 Uiso 1 1 calc R
C24 C -1.6368(15) 0.4445(8) 0.0435(8) 0.078(5) Uani 1 1 d .
C23 C -1.5331(15) 0.4620(8) 0.0545(9) 0.084(6) Uani 1 1 d .
H23A H -1.4898 0.4559 0.0248 0.101 Uiso 1 1 calc R
C22 C -1.4961(13) 0.4868(9) 0.1063(8) 0.077(5) Uani 1 1 d .
H22A H -1.4268 0.4978 0.1136 0.092 Uiso 1 1 calc R
C21 C -1.6565(12) 0.4787(9) 0.1425(8) 0.080(6) Uani 1 1 d .
H21A H -1.6967 0.4844 0.1738 0.096 Uiso 1 1 calc R
C20 C -1.6965(18) 0.4156(11) -0.0121(10) 0.094(6) Uiso 1 1 d .
C19 C -1.6985(12) 0.4515(9) 0.0888(10) 0.091(6) Uani 1 1 d .
H19A H -1.7667 0.4383 0.0837 0.109 Uiso 1 1 calc R
OW7 O -0.7018(6) 0.3354(4) 0.2431(4) 0.046(2) Uani 1 1 d .
OW6 O -1.1870(9) 0.0392(5) 0.1988(4) 0.069(3) Uani 1 1 d .
OW5 O -0.9352(7) 0.0822(4) -0.1316(4) 0.053(2) Uani 1 1 d .
OW4 O -1.4816(8) 0.0134(5) -0.2321(4) 0.070(3) Uani 1 1 d .
OW3 O -0.8123(8) 0.2393(6) -0.1111(4) 0.074(3) Uani 1 1 d .
OW2 O -0.5124(10) 0.5608(5) 0.2531(5) 0.090(4) Uani 1 1 d .
OW1 O -1.1501(10) -0.0164(6) -0.1605(5) 0.090(4) Uani 1 1 d .
OW10 O -1.3702(11) 0.0759(6) 0.2436(6) 0.108(5) Uani 1 1 d .
OW9 O -1.7782(9) 0.4531(6) 0.2512(5) 0.092(4) Uani 1 1 d .
OW8 O -1.7514(12) 0.3804(6) -0.1533(6) 0.112(5) Uani 1 1 d .

loop_
_atom_site_aniso_label
_atom_site_aniso_U_11
_atom_site_aniso_U_22
_atom_site_aniso_U_33
_atom_site_aniso_U_23
_atom_site_aniso_U_13
_atom_site_aniso_U_12
Ce1 0.0208(3) 0.0196(3) 0.0150(2) -0.0015(2) -0.0040(2) 0.0023(2)
Ce2 0.0277(3) 0.0210(3) 0.0205(3) -0.0015(3) -0.0024(2) 0.0030(3)
Mn1 0.0177(7) 0.0183(9) 0.0145(7) -0.0012(6) -0.0020(6) 0.0009(6)
V4 0.0201(8) 0.0182(10) 0.0160(8) 0.0017(7) -0.0001(7) 0.0011(7)
V5 0.0186(8) 0.0185(10) 0.0150(7) -0.0008(7) -0.0025(7) 0.0010(7)
V6 0.0201(8) 0.0303(12) 0.0146(7) -0.0001(7) -0.0014(7) 0.0028(8)
V7 0.0197(8) 0.0193(10) 0.0188(8) -0.0009(7) -0.0041(7) 0.0002(7)
V8 0.0270(9) 0.0234(11) 0.0170(8) -0.0026(7) -0.0037(7) 0.0069(8)
V9 0.0177(8) 0.0328(12) 0.0196(8) -0.0013(8) -0.0017(7) 0.0033(8)
V10 0.0326(10) 0.0192(11) 0.0210(8) -0.0027(8) -0.0041(8) 0.0042(8)
V11 0.0211(8) 0.0185(10) 0.0142(7) -0.0012(7) -0.0028(6) -0.0014(7)
V12 0.0267(9) 0.0207(11) 0.0271(9) 0.0053(8) -0.0043(8) -0.0049(8)
V13 0.0215(8) 0.0213(10) 0.0169(8) 0.0009(7) -0.0016(7) -0.0028(7)
V14 0.0269(9) 0.0177(10) 0.0178(8) 0.0019(7) -0.0032(7) 0.0017(8)
V15 0.0231(9) 0.0395(13) 0.0193(8) -0.0046(8) -0.0025(7) 0.0106(8)
V16 0.0205(9) 0.0475(14) 0.0242(9) 0.0055(9) 0.0016(8) 0.0006(9)
O17 0.020(3) 0.022(4) 0.017(3) 0.002(3) 0.003(3) -0.004(3)
O38 0.013(3) 0.018(4) 0.019(3) 0.000(3) 0.001(3) 0.005(3)
O37 0.022(3) 0.029(5) 0.014(3) 0.000(3) -0.010(3) -0.004(3)
O36 0.022(3) 0.014(4) 0.019(3) -0.001(3) -0.010(3) 0.004(3)
O35 0.018(3) 0.016(4) 0.017(3) -0.005(3) 0.000(3) 0.005(3)
O34 0.022(3) 0.033(5) 0.019(3) -0.001(3) -0.003(3) 0.002(3)
O33 0.026(4) 0.018(4) 0.018(3) -0.004(3) 0.003(3) -0.003(3)
O32 0.024(3) 0.038(5) 0.012(3) -0.010(3) 0.000(3) 0.004(3)
O31 0.032(4) 0.019(4) 0.021(3) 0.001(3) -0.003(3) -0.003(3)
O30 0.036(4) 0.021(5) 0.029(4) -0.001(3) -0.006(3) -0.002(3)
O29 0.015(3) 0.032(5) 0.017(3) 0.000(3) 0.002(3) -0.001(3)
O28 0.025(3) 0.016(4) 0.016(3) -0.002(3) 0.000(3) 0.001(3)
O27 0.029(4) 0.024(4) 0.021(3) -0.002(3) -0.002(3) 0.006(3)
O26 0.016(3) 0.019(4) 0.018(3) 0.001(3) -0.008(3) -0.002(3)
O25 0.022(3) 0.028(5) 0.018(3) -0.005(3) -0.012(3) 0.001(3)
O45 0.038(4) 0.037(6) 0.038(4) 0.002(4) 0.006(4) 0.009(4)
O24 0.022(3) 0.016(4) 0.016(3) -0.004(3) 0.000(3) 0.000(3)
O23 0.018(3) 0.043(5) 0.027(4) 0.006(4) 0.001(3) 0.001(3)
O22 0.026(4) 0.045(5) 0.025(4) 0.006(4) 0.011(3) 0.002(4)
O21 0.028(4) 0.075(7) 0.036(4) 0.016(4) 0.002(4) -0.009(4)
O20 0.029(4) 0.026(5) 0.017(3) 0.003(3) -0.008(3) 0.003(3)
O19 0.029(4) 0.026(5) 0.021(3) -0.004(3) 0.004(3) 0.000(3)
O18 0.021(3) 0.030(5) 0.022(3) -0.001(3) -0.013(3) -0.013(3)
O1W 0.039(4) 0.032(5) 0.025(4) -0.004(3) 0.005(3) 0.007(4)
O16 0.046(5) 0.030(5) 0.045(5) 0.014(4) 0.002(4) -0.009(4)
O15 0.025(4) 0.032(5) 0.020(3) -0.003(3) 0.000(3) 0.003(3)
O14 0.021(3) 0.023(4) 0.020(3) -0.001(3) -0.002(3) 0.003(3)
O13 0.021(3) 0.047(5) 0.021(3) 0.006(3) 0.005(3) 0.006(3)
O12 0.022(3) 0.024(4) 0.016(3) -0.002(3) 0.002(3) -0.003(3)
O41 0.022(4) 0.062(7) 0.030(4) -0.004(4) -0.005(3) 0.008(4)
O11 0.024(4) 0.050(6) 0.022(4) -0.001(4) -0.010(3) 0.008(4)
O10 0.021(3) 0.031(5) 0.017(3) 0.001(3) -0.004(3) -0.001(3)
O43 0.053(5) 0.021(5) 0.043(5) -0.006(4) -0.005(4) -0.005(4)
O9 0.023(3) 0.023(4) 0.016(3) 0.001(3) -0.005(3) 0.007(3)
O8 0.030(4) 0.017(4) 0.018(3) 0.012(3) -0.001(3) -0.004(3)
O7 0.031(4) 0.025(5) 0.026(3) 0.005(3) -0.009(3) 0.001(3)
O6 0.022(3) 0.024(4) 0.021(3) -0.003(3) -0.004(3) 0.008(3)
O5 0.022(4) 0.038(5) 0.025(4) -0.002(3) 0.000(3) -0.010(3)
O4 0.043(5) 0.050(6) 0.032(4) -0.015(4) 0.002(4) 0.019(4)
O5W 0.055(5) 0.037(6) 0.043(5) 0.003(4) 0.000(4) 0.000(4)
O3 0.015(3) 0.021(4) 0.019(3) 0.001(3) -0.004(3) -0.001(3)
O4W 0.054(5) 0.038(6) 0.030(4) 0.003(4) 0.005(4) 0.017(4)
O2 0.055(5) 0.028(5) 0.033(4) -0.009(4) -0.007(4) 0.017(4)
O3W 0.059(5) 0.028(5) 0.035(4) 0.002(4) -0.007(4) -0.005(4)
O2W 0.047(5) 0.027(5) 0.038(4) 0.005(4) -0.017(4) -0.003(4)
O1 0.050(5) 0.039(6) 0.024(4) -0.006(4) -0.002(4) 0.015(4)
O40 0.055(5) 0.033(6) 0.056(5) -0.011(5) -0.007(5) 0.013(4)
O9W 0.060(5) 0.038(6) 0.044(5) -0.005(4) 0.002(4) 0.021(4)
O42 0.065(6) 0.045(6) 0.039(5) 0.013(4) -0.031(4) -0.023(5)
N1 0.051(7) 0.049(8) 0.057(7) 0.009(6) 0.022(6) 0.019(6)
O44 0.054(6) 0.077(8) 0.048(5) -0.011(5) 0.019(5) -0.020(5)
N2 0.038(6) 0.036(7) 0.073(8) 0.024(6) 0.006(6) -0.015(5)
N3 0.018(4) 0.051(8) 0.042(6) -0.011(5) -0.003(4) 0.007(5)
C18 0.009(4) 0.038(8) 0.040(6) 0.001(6) 0.000(4) 0.005(5)
C6 0.040(7) 0.040(8) 0.019(5) -0.003(5) 0.013(5) 0.011(6)
C17 0.030(6) 0.089(13) 0.023(6) 0.004(7) -0.005(5) 0.011(7)
C16 0.033(6) 0.033(7) 0.027(5) -0.002(5) 0.002(5) 0.009(5)
C12 0.037(6) 0.034(8) 0.045(7) 0.001(6) 0.001(6) -0.007(6)
C11 0.039(6) 0.019(7) 0.034(6) -0.005(5) -0.006(5) 0.003(5)
C10 0.026(5) 0.032(7) 0.029(5) 0.005(5) -0.004(5) -0.001(5)
C15 0.035(6) 0.065(10) 0.025(6) 0.005(6) -0.003(5) -0.008(6)
C14 0.033(7) 0.050(10) 0.067(9) -0.004(8) 0.006(7) 0.002(6)
C5 0.034(6) 0.042(8) 0.026(5) 0.012(5) 0.010(5) 0.009(6)
C9 0.065(9) 0.036(9) 0.064(9) 0.005(7) -0.017(8) -0.028(7)
C4 0.044(7) 0.052(10) 0.038(6) -0.005(6) -0.012(6) 0.012(7)
C3 0.037(7) 0.046(9) 0.064(8) 0.008(8) -0.012(6) 0.004(7)
C13 0.036(6) 0.046(9) 0.044(7) -0.004(7) 0.000(6) -0.001(6)
C2 0.040(7) 0.067(12) 0.062(9) 0.017(8) -0.003(7) 0.025(8)
C8 0.045(7) 0.055(10) 0.031(6) 0.019(6) -0.008(6) -0.003(7)
C7 0.064(9) 0.035(9) 0.048(7) 0.003(7) -0.022(7) -0.018(7)
N4 0.064(8) 0.072(11) 0.083(9) 0.026(8) -0.012(8) 0.018(8)
O46 0.083(11) 0.23(3) 0.24(2) -0.10(2) -0.015(13) 0.011(13)
C1 0.051(8) 0.042(10) 0.079(10) 0.001(8) -0.012(8) -0.005(7)
C24 0.087(13) 0.068(14) 0.075(11) -0.006(10) -0.005(10) 0.033(10)
C23 0.082(13) 0.069(14) 0.102(15) 0.001(11) 0.010(12) 0.023(10)
C22 0.060(10) 0.083(15) 0.076(11) 0.002(11) -0.032(9) 0.023(9)
C21 0.046(9) 0.102(17) 0.090(13) 0.006(12) 0.007(9) 0.004(10)
C19 0.044(9) 0.074(15) 0.146(18) -0.021(13) -0.019(11) 0.010(9)
OW7 0.037(4) 0.051(6) 0.048(5) -0.002(5) 0.002(4) -0.003(4)
OW6 0.102(8) 0.055(8) 0.052(6) 0.013(5) 0.017(6) -0.008(6)
OW5 0.069(6) 0.047(7) 0.046(5) 0.002(4) 0.018(5) 0.012(5)
OW4 0.078(7) 0.071(8) 0.055(6) 0.009(6) -0.015(5) 0.024(6)
OW3 0.067(6) 0.114(11) 0.041(5) 0.007(6) 0.012(5) -0.026(7)
OW2 0.134(11) 0.055(9) 0.072(7) 0.013(6) -0.025(7) -0.017(7)
OW1 0.123(10) 0.088(11) 0.057(6) -0.020(6) 0.001(7) 0.001(8)
OW10 0.133(12) 0.063(10) 0.120(10) 0.037(8) -0.015(9) 0.013(8)
OW9 0.090(9) 0.098(11) 0.089(8) 0.008(8) 0.016(7) 0.000(7)
OW8 0.172(14) 0.060(10) 0.103(9) -0.014(8) 0.012(10) 0.018(9)

loop_
_atom_type_symbol
_atom_type_description
_atom_type_scat_dispersion_real
_atom_type_scat_dispersion_imag
_atom_type_scat_source
C C 0.0033 0.0016 'International Tables Vol C Tables 4.2.6.8 and 6.1.1.4'
H H 0.0000 0.0000 'International Tables Vol C Tables 4.2.6.8 and 6.1.1.4'
N N 0.0061 0.0033 'International Tables Vol C Tables 4.2.6.8 and 6.1.1.4'
O O 0.0106 0.0060 'International Tables Vol C Tables 4.2.6.8 and 6.1.1.4'
V V 0.3005 0.5294 'International Tables Vol C Tables 4.2.6.8 and 6.1.1.4'
Ce Ce -0.2486 2.6331 'International Tables Vol C Tables 4.2.6.8 and 6.1.1.4'
Mn Mn 0.3368 0.7283 'International Tables Vol C Tables 4.2.6.8 and 6.1.1.4'

loop_
_geom_angle_atom_site_label_1
_geom_angle_atom_site_label_2
_geom_angle_atom_site_label_3
_geom_angle
_geom_angle_site_symmetry_1
_geom_angle_site_symmetry_3
O41 Ce1 O20 149.0(3) . .
O41 Ce1 O2W 87.1(3) . .
O20 Ce1 O2W 70.9(2) . .
O41 Ce1 O14 75.4(2) . .
O20 Ce1 O14 106.8(2) . .
O2W Ce1 O14 138.9(2) . .
O41 Ce1 O10 72.6(2) . 4_666
O20 Ce1 O10 117.6(2) . 4_666
O2W Ce1 O10 70.7(2) . 4_666
O14 Ce1 O10 134.2(2) . 4_666
O41 Ce1 O34 135.5(3) . .
O20 Ce1 O34 68.7(2) . .
O2W Ce1 O34 137.3(2) . .
O14 Ce1 O34 67.8(2) . .
O10 Ce1 O34 117.7(2) 4_666 .
O41 Ce1 O3W 76.2(3) . .
O20 Ce1 O3W 134.7(2) . .
O2W Ce1 O3W 137.4(2) . .
O14 Ce1 O3W 74.3(2) . .
O10 Ce1 O3W 66.9(2) 4_666 .
O34 Ce1 O3W 70.5(2) . .
O41 Ce1 O25 84.3(2) . .
O20 Ce1 O25 68.7(2) . .
O2W Ce1 O25 72.9(2) . .
O14 Ce1 O25 68.6(2) . .
O10 Ce1 O25 137.4(2) 4_666 .
O34 Ce1 O25 103.9(2) . .
O3W Ce1 O25 141.4(2) . .
O41 Ce1 O1W 135.1(2) . .
O20 Ce1 O1W 67.5(2) . .
O2W Ce1 O1W 87.9(3) . .
O14 Ce1 O1W 130.4(2) . .
O10 Ce1 O1W 63.7(2) 4_666 .
O34 Ce1 O1W 64.5(2) . .
O3W Ce1 O1W 77.8(2) . .
O25 Ce1 O1W 135.9(2) . .
O43 Ce2 O4W 83.0(3) . .
O43 Ce2 O45 144.1(3) . .
O4W Ce2 O45 79.6(3) . .
O43 Ce2 O5W 88.8(3) . .
O4W Ce2 O5W 142.3(3) . .
O45 Ce2 O5W 86.1(3) . .
O43 Ce2 O12 69.6(2) . .
O4W Ce2 O12 72.1(2) . .
O45 Ce2 O12 132.0(2) . .
O5W Ce2 O12 138.2(2) . .
O43 Ce2 O19 134.5(2) . .
O4W Ce2 O19 137.8(3) . .
O45 Ce2 O19 75.8(2) . .
O5W Ce2 O19 69.3(3) . .
O12 Ce2 O19 100.5(2) . .
O43 Ce2 O9W 71.5(3) . .
O4W Ce2 O9W 71.0(3) . .
O45 Ce2 O9W 73.3(3) . .
O5W Ce2 O9W 71.5(3) . .
O12 Ce2 O9W 128.5(2) . .
O19 Ce2 O9W 131.0(2) . .
O43 Ce2 O31 68.1(2) . .
O4W Ce2 O31 135.9(2) . .
O45 Ce2 O31 141.7(2) . .
O5W Ce2 O31 72.0(2) . .
O12 Ce2 O31 66.9(2) . .
O19 Ce2 O31 67.3(2) . .
O9W Ce2 O31 125.0(3) . .
O43 Ce2 O6 132.8(2) . .
O4W Ce2 O6 72.9(2) . .
O45 Ce2 O6 70.5(2) . .
O5W Ce2 O6 134.0(2) . .
O12 Ce2 O6 64.6(2) . .
O19 Ce2 O6 66.8(2) . .
O9W Ce2 O6 132.3(2) . .
O31 Ce2 O6 102.6(2) . .
O24 Mn1 O29 178.7(3) . .
O24 Mn1 O35 90.2(3) . .
O29 Mn1 O35 90.0(3) . .
O24 Mn1 O3 90.9(3) . .
O29 Mn1 O3 90.3(3) . .
O35 Mn1 O3 88.8(3) . .
O24 Mn1 O9 89.6(3) . .
O29 Mn1 O9 89.1(3) . .
O35 Mn1 O9 87.6(3) . .
O3 Mn1 O9 176.4(3) . .
O24 Mn1 O28 90.5(3) . .
O29 Mn1 O28 89.4(3) . .
O35 Mn1 O28 176.2(3) . .
O3 Mn1 O28 87.4(3) . .
O9 Mn1 O28 96.2(3) . .
O24 Mn1 V10 49.4(2) . .
O29 Mn1 V10 129.3(2) . .
O35 Mn1 V10 93.6(2) . .
O3 Mn1 V10 140.21(19) . .
O9 Mn1 V10 40.7(2) . .
O28 Mn1 V10 89.8(2) . .
O24 Mn1 V9 130.2(2) . .
O29 Mn1 V9 49.6(2) . .
O35 Mn1 V9 139.4(2) . .
O3 Mn1 V9 93.35(18) . .
O9 Mn1 V9 89.0(2) . .
O28 Mn1 V9 40.28(19) . .
V10 Mn1 V9 109.51(7) . .
O24 Mn1 V6 134.5(2) . .
O29 Mn1 V6 45.70(19) . .
O35 Mn1 V6 44.28(19) . .
O3 Mn1 V6 90.05(19) . .
O9 Mn1 V6 87.0(2) . .
O28 Mn1 V6 135.0(2) . .
V10 Mn1 V6 118.57(7) . .
V9 Mn1 V6 95.18(6) . .
O24 Mn1 V15 129.3(2) . .
O29 Mn1 V15 49.4(2) . .
O35 Mn1 V15 92.25(18) . .
O3 Mn1 V15 139.7(2) . .
O9 Mn1 V15 40.1(2) . .
O28 Mn1 V15 90.18(18) . .
V10 Mn1 V15 79.96(6) . .
V9 Mn1 V15 61.17(5) . .
V6 Mn1 V15 64.23(6) . .
O24 Mn1 V14 50.0(2) . .
O29 Mn1 V14 129.8(2) . .
O35 Mn1 V14 140.2(2) . .
O3 Mn1 V14 92.81(19) . .
O9 Mn1 V14 90.3(2) . .
O28 Mn1 V14 40.85(19) . .
V10 Mn1 V14 61.21(5) . .
V9 Mn1 V14 80.22(6) . .
V6 Mn1 V14 174.72(7) . .
V15 Mn1 V14 110.97(7) . .
O24 Mn1 V4 46.4(2) . .
O29 Mn1 V4 134.8(2) . .
O35 Mn1 V4 90.74(18) . .
O3 Mn1 V4 44.54(19) . .
O9 Mn1 V4 136.0(2) . .
O28 Mn1 V4 87.06(18) . .
V10 Mn1 V4 95.69(6) . .
V9 Mn1 V4 118.41(6) . .
V6 Mn1 V4 120.61(7) . .
V15 Mn1 V4 174.86(8) . .
V14 Mn1 V4 64.26(5) . .
O6 V4 O37 107.9(3) . .
O6 V4 O33 101.7(3) . .
O37 V4 O33 96.8(3) . .
O6 V4 O38 100.2(3) . .
O37 V4 O38 96.0(3) . .
O33 V4 O38 149.7(3) . .
O6 V4 O3 95.5(3) . .
O37 V4 O3 156.6(3) . .
O33 V4 O3 80.2(2) . .
O38 V4 O3 77.2(2) . .
O6 V4 O24 169.3(3) . .
O37 V4 O24 82.7(3) . .
O33 V4 O24 78.5(2) . .
O38 V4 O24 76.1(2) . .
O3 V4 O24 73.9(2) . .
O6 V4 Mn1 132.8(2) . .
O37 V4 Mn1 119.3(2) . .
O33 V4 Mn1 75.56(18) . .
O38 V4 Mn1 74.25(17) . .
O3 V4 Mn1 37.30(18) . .
O24 V4 Mn1 36.65(16) . .
O6 V4 V11 87.2(2) . .
O37 V4 V11 132.3(2) . .
O33 V4 V11 35.6(2) . .
O38 V4 V11 126.30(19) . .
O3 V4 V11 49.14(16) . .
O24 V4 V11 87.01(17) . .
Mn1 V4 V11 63.08(5) . .
O19 V5 O14 106.8(3) . .
O19 V5 O17 99.4(3) . .
O14 V5 O17 100.9(3) . .
O19 V5 O38 100.9(3) . .
O14 V5 O38 101.0(3) . .
O17 V5 O38 144.3(3) . .
O19 V5 O3 90.1(3) . .
O14 V5 O3 163.2(3) . .
O17 V5 O3 75.3(2) . .
O38 V5 O3 75.6(2) . .
O19 V5 O35 161.6(3) . .
O14 V5 O35 91.6(3) . .
O17 V5 O35 76.0(3) . .
O38 V5 O35 75.5(2) . .
O3 V5 O35 71.6(2) . .
O19 V5 Mn1 125.8(3) . .
O14 V5 Mn1 127.4(2) . .
O17 V5 Mn1 72.4(2) . .
O38 V5 Mn1 71.85(18) . .
O3 V5 Mn1 35.79(17) . .
O35 V5 Mn1 35.79(15) . .
O34 V6 O22 106.8(3) . .
O34 V6 O32 101.3(3) . .
O22 V6 O32 95.2(3) . .
O34 V6 O17 98.1(3) . .
O22 V6 O17 97.4(3) . .
O32 V6 O17 152.7(3) . .
O34 V6 O35 93.5(3) . .
O22 V6 O35 159.7(3) . .
O32 V6 O35 81.2(3) . .
O17 V6 O35 78.6(2) . .
O34 V6 O29 168.5(3) . .
O22 V6 O29 84.6(3) . .
O32 V6 O29 79.1(3) . .
O17 V6 O29 78.1(3) . .
O35 V6 O29 75.1(2) . .
O34 V6 Mn1 131.4(2) . .
O22 V6 Mn1 121.8(2) . .
O32 V6 Mn1 77.07(19) . .
O17 V6 Mn1 75.75(19) . .
O35 V6 Mn1 37.86(16) . .
O29 V6 Mn1 37.22(16) . .
O34 V6 V16 142.3(2) . .
O22 V6 V16 35.5(2) . .
O32 V6 V16 85.8(2) . .
O17 V6 V16 90.53(19) . .
O35 V6 V16 124.17(18) . .
O29 V6 V16 49.15(16) . .
Mn1 V6 V16 86.32(6) . .
O25 V7 O18 107.3(3) . .
O25 V7 O36 101.9(3) . .
O18 V7 O36 97.0(3) . .
O25 V7 O38 99.3(3) . .
O18 V7 O38 97.0(3) . .
O36 V7 O38 149.7(3) . .
O25 V7 O35 94.6(3) . .
O18 V7 O35 158.1(3) . .
O36 V7 O35 79.9(3) . .
O38 V7 O35 77.2(2) . .
O25 V7 O24 168.1(3) . .
O18 V7 O24 84.5(3) . .
O36 V7 O24 78.0(2) . .
O38 V7 O24 76.8(2) . .
O35 V7 O24 73.7(2) . .
O25 V7 Mn1 131.8(2) . .
O18 V7 Mn1 120.9(2) . .
O36 V7 Mn1 75.60(19) . .
O38 V7 Mn1 74.19(18) . .
O35 V7 Mn1 37.20(16) . .
O24 V7 Mn1 36.48(16) . .
O1 V8 O20 104.9(4) . .
O1 V8 O32 101.1(4) . .
O20 V8 O32 101.5(3) . .
O1 V8 O36 102.4(4) . .
O20 V8 O36 101.0(3) . .
O32 V8 O36 141.8(3) . .
O1 V8 O9 96.9(3) . .
O20 V8 O9 158.2(3) . .
O32 V8 O9 73.7(3) . .
O36 V8 O9 73.9(2) . .
O1 V8 O35 166.3(3) . .
O20 V8 O35 88.8(3) . .
O32 V8 O35 75.1(2) . .
O36 V8 O35 75.0(2) . .
O9 V8 O35 69.4(2) . .
O1 V8 V15 86.5(3) . .
O20 V8 V15 139.7(3) . .
O32 V8 V15 38.3(2) . .
O36 V8 V15 114.22(19) . .
O9 V8 V15 40.36(17) . .
O35 V8 V15 82.49(16) . .
O11 V9 O15 104.8(4) . .
O11 V9 O23 103.3(3) . .
O15 V9 O23 92.8(3) . .
O11 V9 O28 100.5(3) . .
O15 V9 O28 91.3(3) . .
O23 V9 O28 153.8(3) . .
O11 V9 O26 101.3(3) . .
O15 V9 O26 152.9(3) . .
O23 V9 O26 88.3(3) . .
O28 V9 O26 76.6(3) . .
O11 V9 O29 174.7(3) . .
O15 V9 O29 79.2(3) . .
O23 V9 O29 79.8(3) . .
O28 V9 O29 75.6(2) . .
O26 V9 O29 74.4(2) . .
O11 V9 Mn1 138.9(3) . .
O15 V9 Mn1 79.9(2) . .
O23 V9 Mn1 117.3(2) . .
O28 V9 Mn1 38.45(18) . .
O26 V9 Mn1 75.57(18) . .
O29 V9 Mn1 37.56(15) . .
O11 V9 V15 136.0(3) . .
O15 V9 V15 31.3(2) . .
O23 V9 V15 82.7(2) . .
O28 V9 V15 87.58(19) . .
O26 V9 V15 122.60(18) . .
O29 V9 V15 48.23(17) . .
Mn1 V9 V15 59.77(6) . .
O11 V9 V16 134.6(3) . .
O15 V9 V16 82.5(2) . .
O23 V9 V16 31.3(2) . .
O28 V9 V16 124.37(19) . .
O26 V9 V16 84.54(19) . .
O29 V9 V16 48.82(15) . .
Mn1 V9 V16 86.35(6) . .
V15 V9 V16 60.09(6) . .
O2 V10 O27 103.2(4) . .
O2 V10 O30 103.9(4) . .
O27 V10 O30 94.4(3) . .
O2 V10 O9 99.7(4) . .
O27 V10 O9 90.3(3) . .
O30 V10 O9 154.1(3) . .
O2 V10 O36 102.4(3) . .
O27 V10 O36 153.1(3) . .
O30 V10 O36 87.6(3) . .
O9 V10 O36 77.1(3) . .
O2 V10 O24 174.7(3) . .
O27 V10 O24 79.9(3) . .
O30 V10 O24 80.0(3) . .
O9 V10 O24 75.8(2) . .
O36 V10 O24 74.0(2) . .
O2 V10 Mn1 138.1(3) . .
O27 V10 Mn1 79.7(2) . .
O30 V10 Mn1 117.6(2) . .
O9 V10 Mn1 38.52(19) . .
O36 V10 Mn1 75.7(2) . .
O24 V10 Mn1 37.65(16) . .
O2 V10 V14 134.5(3) . .
O27 V10 V14 31.5(2) . .
O30 V10 V14 83.3(2) . .
O9 V10 V14 87.68(19) . .
O36 V10 V14 122.9(2) . .
O24 V10 V14 48.92(16) . .
Mn1 V10 V14 60.09(5) . .
O2 V10 V12 135.7(3) . .
O27 V10 V12 83.3(2) . .
O30 V10 V12 32.0(2) . .
O9 V10 V12 124.3(2) . .
O36 V10 V12 84.46(18) . .
O24 V10 V12 48.56(16) . .
Mn1 V10 V12 86.14(6) . .
V14 V10 V12 59.95(6) . .
O10 V11 O12 105.4(3) . .
O10 V11 O33 101.6(3) . .
O12 V11 O33 100.2(3) . .
O10 V11 O26 101.7(3) . .
O12 V11 O26 100.7(3) . .
O33 V11 O26 143.1(3) . .
O10 V11 O28 98.3(3) . .
O12 V11 O28 156.3(3) . .
O33 V11 O28 74.8(3) . .
O26 V11 O28 73.8(3) . .
O10 V11 O3 168.8(3) . .
O12 V11 O3 85.8(3) . .
O33 V11 O3 76.2(2) . .
O26 V11 O3 75.4(2) . .
O28 V11 O3 70.5(2) . .
O10 V11 V14 87.8(3) . .
O12 V11 V14 138.6(2) . .
O33 V11 V14 38.4(2) . .
O26 V11 V14 115.1(2) . .
O28 V11 V14 41.31(17) . .
O3 V11 V14 83.79(18) . .
O10 V11 V4 136.3(2) . .
O12 V11 V4 81.1(2) . .
O33 V11 V4 36.0(2) . .
O26 V11 V4 119.78(18) . .
O28 V11 V4 81.97(17) . .
O3 V11 V4 44.50(15) . .
V14 V11 V4 63.66(6) . .
O16 V12 O30 103.9(4) . .
O16 V12 O8 104.0(4) . .
O30 V12 O8 93.7(3) . .
O16 V12 O37 101.5(4) . .
O30 V12 O37 153.6(3) . .
O8 V12 O37 87.2(3) . .
O16 V12 O18 101.0(3) . .
O30 V12 O18 87.0(3) . .
O8 V12 O18 154.0(3) . .
O37 V12 O18 81.1(3) . .
O16 V12 O24 174.7(4) . .
O30 V12 O24 79.1(3) . .
O8 V12 O24 79.9(2) . .
O37 V12 O24 75.0(2) . .
O18 V12 O24 74.7(2) . .
O16 V12 V14 135.3(3) . .
O30 V12 V14 83.5(2) . .
O8 V12 V14 31.35(19) . .
O37 V12 V14 83.64(19) . .
O18 V12 V14 123.57(19) . .
O24 V12 V14 48.84(16) . .
O16 V12 V10 136.0(3) . .
O30 V12 V10 32.2(2) . .
O8 V12 V10 82.6(2) . .
O37 V12 V10 122.5(2) . .
O18 V12 V10 84.3(2) . .
O24 V12 V10 47.47(16) . .
V14 V12 V10 60.02(6) . .
O31 V13 O5 107.0(4) . .
O31 V13 O26 102.7(3) . .
O5 V13 O26 97.0(3) . .
O31 V13 O17 98.6(3) . .
O5 V13 O17 96.1(3) . .
O26 V13 O17 150.5(3) . .
O31 V13 O3 95.9(3) . .
O5 V13 O3 156.9(3) . .
O26 V13 O3 80.7(2) . .
O17 V13 O3 77.0(2) . .
O31 V13 O29 169.4(3) . .
O5 V13 O29 83.2(3) . .
O26 V13 O29 78.5(3) . .
O17 V13 O29 76.9(3) . .
O3 V13 O29 73.8(2) . .
O31 V13 Mn1 133.1(2) . .
O5 V13 Mn1 119.8(3) . .
O26 V13 Mn1 75.9(2) . .
O17 V13 Mn1 74.7(2) . .
O3 V13 Mn1 37.22(17) . .
O29 V13 Mn1 36.60(15) . .
O7 V14 O8 105.0(3) . .
O7 V14 O27 103.7(3) . .
O8 V14 O27 93.9(3) . .
O7 V14 O33 102.9(3) . .
O8 V14 O33 89.6(3) . .
O27 V14 O33 151.3(3) . .
O7 V14 O28 100.0(3) . .
O8 V14 O28 153.6(3) . .
O27 V14 O28 88.2(3) . .
O33 V14 O28 76.6(3) . .
O7 V14 O24 174.5(3) . .
O8 V14 O24 80.0(3) . .
O27 V14 O24 78.0(3) . .
O33 V14 O24 74.6(2) . .
O28 V14 O24 74.7(2) . .
O7 V14 Mn1 137.9(3) . .
O8 V14 Mn1 117.0(2) . .
O27 V14 Mn1 78.1(2) . .
O33 V14 Mn1 74.98(18) . .
O28 V14 Mn1 37.94(18) . .
O24 V14 Mn1 37.02(15) . .
O7 V14 V11 89.7(3) . .
O8 V14 V11 125.9(2) . .
O27 V14 V11 133.3(2) . .
O33 V14 V11 36.40(18) . .
O28 V14 V11 45.15(18) . .
O24 V14 V11 85.43(17) . .
Mn1 V14 V11 63.29(5) . .
O7 V14 V12 136.7(3) . .
O8 V14 V12 31.8(2) . .
O27 V14 V12 83.0(2) . .
O33 V14 V12 85.16(19) . .
O28 V14 V12 123.12(19) . .
O24 V14 V12 48.45(16) . .
Mn1 V14 V12 85.44(6) . .
V11 V14 V12 116.92(7) . .
O7 V14 V10 134.7(3) . .
O8 V14 V10 83.0(2) . .
O27 V14 V10 31.0(2) . .
O33 V14 V10 122.01(19) . .
O28 V14 V10 85.44(18) . .
O24 V14 V10 47.44(16) . .
Mn1 V14 V10 58.70(5) . .
V11 V14 V10 121.98(7) . .
V12 V14 V10 60.03(6) . .
O4 V15 O13 104.0(4) . .
O4 V15 O15 103.1(4) . .
O13 V15 O15 92.3(3) . .
O4 V15 O32 103.2(3) . .
O13 V15 O32 89.2(3) . .
O15 V15 O32 152.4(3) . .
O4 V15 O9 100.9(4) . .
O13 V15 O9 154.0(3) . .
O15 V15 O9 89.2(3) . .
O32 V15 O9 77.9(3) . .
O4 V15 O29 175.5(4) . .
O13 V15 O29 80.0(3) . .
O15 V15 O29 78.5(3) . .
O32 V15 O29 74.7(2) . .
O9 V15 O29 74.8(3) . .
O4 V15 Mn1 138.6(3) . .
O13 V15 Mn1 117.2(2) . .
O15 V15 Mn1 79.0(2) . .
O32 V15 Mn1 75.83(17) . .
O9 V15 Mn1 37.9(2) . .
O29 V15 Mn1 37.22(16) . .
O4 V15 V9 134.0(3) . .
O13 V15 V9 82.5(2) . .
O15 V15 V9 31.0(2) . .
O32 V15 V9 122.5(2) . .
O9 V15 V9 85.59(19) . .
O29 V15 V9 47.89(16) . .
Mn1 V15 V9 59.06(5) . .
O4 V15 V8 89.9(3) . .
O13 V15 V8 126.3(2) . .
O15 V15 V8 135.1(2) . .
O32 V15 V8 37.1(2) . .
O9 V15 V8 45.99(17) . .
O29 V15 V8 86.05(16) . .
Mn1 V15 V8 64.09(5) . .
V9 V15 V8 123.15(7) . .
O4 V15 V16 135.3(3) . .
O13 V15 V16 31.4(2) . .
O15 V15 V16 82.3(2) . .
O32 V15 V16 84.8(2) . .
O9 V15 V16 123.6(2) . .
O29 V15 V16 48.84(16) . .
Mn1 V15 V16 86.02(6) . .
V9 V15 V16 60.20(6) . .
V8 V15 V16 117.51(8) . .
O21 V16 O23 104.5(4) . .
O21 V16 O13 103.6(4) . .
O23 V16 O13 92.2(3) . .
O21 V16 O5 102.3(4) . .
O23 V16 O5 87.1(3) . .
O13 V16 O5 153.3(3) . .
O21 V16 O22 102.5(4) . .
O23 V16 O22 152.4(3) . .
O13 V16 O22 86.8(3) . .
O5 V16 O22 81.8(3) . .
O21 V16 O29 175.9(4) . .
O23 V16 O29 78.5(3) . .
O13 V16 O29 78.9(3) . .
O5 V16 O29 74.9(3) . .
O22 V16 O29 74.3(2) . .
O21 V16 V15 134.8(4) . .
O23 V16 V15 82.3(3) . .
O13 V16 V15 31.2(2) . .
O5 V16 V15 122.8(2) . .
O22 V16 V15 82.7(2) . .
O29 V16 V15 47.90(17) . .
O21 V16 V6 132.2(3) . .
O23 V16 V6 123.1(2) . .
O13 V16 V6 80.4(2) . .
O5 V16 V6 77.8(2) . .
O22 V16 V6 29.7(2) . .
O29 V16 V6 44.65(15) . .
V15 V16 V6 62.76(6) . .
O21 V16 V9 135.6(3) . .
O23 V16 V9 31.3(2) . .
O13 V16 V9 81.9(2) . .
O5 V16 V9 83.8(2) . .
O22 V16 V9 121.8(2) . .
O29 V16 V9 47.55(16) . .
V15 V16 V9 59.71(6) . .
V6 V16 V9 92.14(7) . .
V5 O17 V6 107.9(3) . .
V5 O17 V13 109.5(3) . .
V6 O17 V13 109.1(3) . .
V7 O38 V5 109.3(3) . .
V7 O38 V4 110.8(3) . .
V5 O38 V4 108.8(3) . .
V4 O37 V12 116.2(3) . .
V7 O36 V8 109.4(3) . .
V7 O36 V10 112.2(3) . .
V8 O36 V10 104.3(3) . .
Mn1 O35 V6 97.9(3) . .
Mn1 O35 V7 98.1(3) . .
V6 O35 V7 163.7(3) . .
Mn1 O35 V5 99.7(3) . .
V6 O35 V5 90.3(3) . .
V7 O35 V5 90.1(2) . .
Mn1 O35 V8 99.5(3) . .
V6 O35 V8 87.3(2) . .
V7 O35 V8 87.0(2) . .
V5 O35 V8 160.8(3) . .
V6 O34 Ce1 132.6(4) . .
V11 O33 V4 108.5(3) . .
V11 O33 V14 105.2(3) . .
V4 O33 V14 113.3(3) . .
V6 O32 V8 108.3(3) . .
V6 O32 V15 112.2(3) . .
V8 O32 V15 104.6(3) . .
V13 O31 Ce2 131.7(4) . .
V12 O30 V10 115.9(4) . .
Mn1 O29 V6 97.1(3) . .
Mn1 O29 V13 97.3(3) . .
V6 O29 V13 90.8(3) . .
Mn1 O29 V9 92.9(3) . .
V6 O29 V9 169.3(3) . .
V13 O29 V9 91.8(2) . .
Mn1 O29 V15 93.4(3) . .
V6 O29 V15 91.7(2) . .
V13 O29 V15 168.7(3) . .
V9 O29 V15 83.9(2) . .
Mn1 O29 V16 175.4(4) . .
V6 O29 V16 86.2(2) . .
V13 O29 V16 85.8(2) . .
V9 O29 V16 83.6(2) . .
V15 O29 V16 83.3(2) . .
Mn1 O28 V9 101.3(3) . .
Mn1 O28 V14 101.2(3) . .
V9 O28 V14 152.7(4) . .
Mn1 O28 V11 103.2(3) . .
V9 O28 V11 96.3(3) . .
V14 O28 V11 93.5(2) . .
V10 O27 V14 117.4(4) . .
V13 O26 V11 108.5(3) . .
V13 O26 V9 112.7(3) . .
V11 O26 V9 104.2(3) . .
V7 O25 Ce1 131.2(3) . .
C16 O45 Ce2 132.1(7) . .
Mn1 O24 V7 98.0(3) . .
Mn1 O24 V4 96.9(3) . .
V7 O24 V4 90.7(2) . .
Mn1 O24 V10 93.0(2) . .
V7 O24 V10 93.1(2) . .
V4 O24 V10 168.8(3) . .
Mn1 O24 V12 175.0(4) . .
V7 O24 V12 86.2(2) . .
V4 O24 V12 85.8(2) . .
V10 O24 V12 84.0(2) . .
Mn1 O24 V14 93.0(3) . .
V7 O24 V14 168.7(3) . .
V4 O24 V14 90.6(2) . .
V10 O24 V14 83.6(2) . .
V12 O24 V14 82.7(2) . .
V9 O23 V16 117.4(4) . .
V6 O22 V16 114.8(4) . .
V8 O20 Ce1 137.7(4) . .
V5 O19 Ce2 138.6(4) . .
V7 O18 V12 114.4(3) . .
V9 O15 V15 117.7(4) . .
V5 O14 Ce1 134.3(4) . .
V15 O13 V16 117.3(3) . .
V11 O12 Ce2 143.9(3) . .
C6 O41 Ce1 135.6(7) . .
V11 O10 Ce1 149.2(4) . 4_565
C11 O43 Ce2 161.9(8) . .
Mn1 O9 V10 100.8(3) . .
Mn1 O9 V15 102.1(3) . .
V10 O9 V15 152.8(4) . .
Mn1 O9 V8 103.5(3) . .
V10 O9 V8 95.1(3) . .
V15 O9 V8 93.7(2) . .
V14 O8 V12 116.8(3) . .
V4 O6 Ce2 131.0(3) . .
V13 O5 V16 115.8(4) . .
Mn1 O3 V13 98.5(2) . .
Mn1 O3 V4 98.2(3) . .
V13 O3 V4 162.8(3) . .
Mn1 O3 V5 99.9(3) . .
V13 O3 V5 90.9(2) . .
V4 O3 V5 90.4(2) . .
Mn1 O3 V11 98.9(3) . .
V13 O3 V11 86.9(2) . .
V4 O3 V11 86.4(2) . .
V5 O3 V11 161.2(3) . .
C1 N1 C2 121.3(12) . .
C9 N2 C8 121.5(11) . .
C14 N3 C17 120.4(12) . .
C13 C18 C15 118.8(12) . .
C13 C18 C16 121.4(10) . .
C15 C18 C16 119.8(11) . .
O40 C6 O41 124.4(11) . .
O40 C6 C5 116.8(10) . .
O41 C6 C5 118.8(11) . .
N3 C17 C15 121.0(11) . .
O44 C16 O45 124.7(11) . .
O44 C16 C18 117.7(11) . .
O45 C16 C18 117.6(9) . .
C10 C12 C8 118.2(12) . .
O43 C11 O42 126.2(12) . .
O43 C11 C10 116.7(10) . .
O42 C11 C10 117.1(10) . .
C7 C10 C12 119.6(12) . .
C7 C10 C11 122.2(10) . .
C12 C10 C11 118.2(11) . .
C17 C15 C18 118.7(13) . .
N3 C14 C13 121.1(14) . .
C4 C5 C3 120.9(12) . .
C4 C5 C6 119.1(12) . .
C3 C5 C6 119.9(11) . .
N2 C9 C7 120.8(13) . .
C5 C4 C2 118.1(14) . .
C5 C3 C1 118.1(12) . .
C18 C13 C14 119.7(12) . .
N1 C2 C4 119.9(13) . .
N2 C8 C12 119.4(11) . .
C9 C7 C10 120.4(13) . .
C21 N4 C22 123.1(17) . .
N1 C1 C3 121.6(15) . .
C19 C24 C23 118.8(18) . .
C19 C24 C20 110.9(18) . .
C23 C24 C20 130.3(18) . .
C22 C23 C24 120.8(18) . .
C23 C22 N4 119.2(17) . .
N4 C21 C19 119.6(17) . .
O46 C20 O47 127(3) . .
O46 C20 C24 127(2) . .
O47 C20 C24 105(2) . .
C24 C19 C21 118.4(16) . .

loop_
_geom_bond_atom_site_label_1
_geom_bond_atom_site_label_2
_geom_bond_distance
_geom_bond_site_symmetry_2
Ce1 O41 2.464(7) .
Ce1 O20 2.488(7) .
Ce1 O2W 2.495(8) .
Ce1 O14 2.535(6) .
Ce1 O10 2.558(6) 4_666
Ce1 O34 2.569(6) .
Ce1 O3W 2.574(8) .
Ce1 O25 2.599(7) .
Ce1 O1W 2.654(6) .
Ce2 O43 2.440(8) .
Ce2 O4W 2.469(7) .
Ce2 O45 2.487(7) .
Ce2 O5W 2.492(8) .
Ce2 O12 2.499(7) .
Ce2 O19 2.563(6) .
Ce2 O9W 2.577(8) .
Ce2 O31 2.643(6) .
Ce2 O6 2.693(7) .
Mn1 O24 1.853(6) .
Mn1 O29 1.854(6) .
Mn1 O35 1.885(6) .
Mn1 O3 1.886(7) .
Mn1 O9 1.921(7) .
Mn1 O28 1.926(6) .
Mn1 V10 3.030(3) .
Mn1 V9 3.038(2) .
Mn1 V6 3.043(2) .
Mn1 V15 3.060(2) .
Mn1 V14 3.073(2) .
Mn1 V4 3.082(2) .
V4 O6 1.628(7) .
V4 O37 1.706(7) .
V4 O33 1.925(7) .
V4 O38 1.937(6) .
V4 O3 2.183(6) .
V4 O24 2.249(6) .
V4 V11 3.109(2) .
V5 O19 1.638(7) .
V5 O14 1.669(6) .
V5 O17 1.927(6) .
V5 O38 1.934(6) .
V5 O3 2.253(6) .
V5 O35 2.261(6) .
V6 O34 1.649(6) .
V6 O22 1.700(7) .
V6 O32 1.923(7) .
V6 O17 1.937(7) .
V6 O35 2.145(6) .
V6 O29 2.194(6) .
V6 V16 3.116(2) .
V7 O25 1.636(6) .
V7 O18 1.688(7) .
V7 O36 1.925(7) .
V7 O38 1.931(7) .
V7 O35 2.193(6) .
V7 O24 2.224(6) .
V8 O1 1.611(8) .
V8 O20 1.671(7) .
V8 O32 1.937(7) .
V8 O36 1.937(6) .
V8 O9 2.237(6) .
V8 O35 2.381(6) .
V8 V15 3.104(3) .
V9 O11 1.600(7) .
V9 O15 1.804(7) .
V9 O23 1.823(7) .
V9 O28 2.003(6) .
V9 O26 2.026(7) .
V9 O29 2.315(6) .
V9 V15 3.103(2) .
V9 V16 3.118(3) .
V10 O2 1.601(8) .
V10 O27 1.805(7) .
V10 O30 1.839(7) .
V10 O9 2.011(7) .
V10 O36 2.036(6) .
V10 O24 2.303(7) .
V10 V14 3.107(2) .
V10 V12 3.108(3) .
V11 O10 1.639(6) .
V11 O12 1.652(7) .
V11 O33 1.906(7) .
V11 O26 1.944(6) .
V11 O28 2.201(7) .
V11 O3 2.356(6) .
V11 V14 3.099(3) .
V12 O16 1.589(7) .
V12 O30 1.828(7) .
V12 O8 1.835(7) .
V12 O37 1.973(7) .
V12 O18 2.019(7) .
V12 O24 2.343(6) .
V12 V14 3.105(3) .
V13 O31 1.617(7) .
V13 O5 1.718(6) .
V13 O26 1.903(6) .
V13 O17 1.939(6) .
V13 O3 2.177(6) .
V13 O29 2.241(7) .
V14 O7 1.589(7) .
V14 O8 1.810(6) .
V14 O27 1.831(7) .
V14 O33 1.993(7) .
V14 O28 2.049(7) .
V14 O24 2.357(6) .
V15 O4 1.598(8) .
V15 O13 1.818(8) .
V15 O15 1.823(7) .
V15 O32 1.987(7) .
V15 O9 2.014(7) .
V15 O29 2.327(7) .
V15 V16 3.115(3) .
V16 O21 1.577(8) .
V16 O23 1.826(7) .
V16 O13 1.829(8) .
V16 O5 1.979(8) .
V16 O22 1.994(7) .
V16 O29 2.362(6) .
O45 C16 1.272(14) .
O41 C6 1.255(13) .
O10 Ce1 2.558(6) 4_565
O43 C11 1.229(13) .
O40 C6 1.253(15) .
O42 C11 1.234(13) .
N1 C1 1.306(17) .
N1 C2 1.339(19) .
O44 C16 1.239(12) .
N2 C9 1.329(16) .
N2 C8 1.343(17) .
N3 C14 1.308(16) .
N3 C17 1.346(18) .
C18 C13 1.359(17) .
C18 C15 1.392(15) .
C18 C16 1.504(16) .
C6 C5 1.538(16) .
C17 C15 1.375(18) .
C12 C10 1.380(15) .
C12 C8 1.392(17) .
C11 C10 1.540(16) .
C10 C7 1.364(17) .
C14 C13 1.387(18) .
C5 C4 1.360(16) .
C5 C3 1.367(18) .
C9 C7 1.333(18) .
C4 C2 1.392(18) .
C3 C1 1.369(19) .
O47 C20 1.29(2) .
N4 C21 1.308(19) .
N4 C22 1.35(2) .
O46 C20 1.18(3) .
C24 C19 1.38(2) .
C24 C23 1.40(2) .
C24 C20 1.52(3) .
C23 C22 1.31(2) .
C21 C19 1.39(2) .
